data_4346501
loop_
_publ_author_name
'Ida, Yumi'
'Ghosh, Soumavo'
'Ghosh, Ashutosh'
'Nojiri, Hiroyuki'
'Ishida, Takayuki'

_publ_section_title
;
 Strong ferromagnetic exchange interactions in hinge-like Dy(O2Cu)2
 complexes involving double oxygen bridges.
;
_journal_issue 19
_journal_name_full 'Inorganic chemistry'
_journal_page_first 9543
_journal_page_last 9555
_journal_paper_doi 10.1021/acs.inorgchem.5b01583
_journal_volume 54
_journal_year 2015
_chemical_formula_moiety 'C34 H34 Cu2 Dy N7 O14, C H4 O'
_chemical_formula_sum 'C35 H38 Cu2 Dy N7 O15'
_chemical_formula_weight 1086.32
_chemical_name_common cisoid_DyCu2
_chemical_name_systematic
;
[{Cu(salpn)}2Dy(H2O)(NO3)3]MeOH
;
_space_group_IT_number 2
_space_group_name_Hall '-P 1'
_space_group_name_H-M_alt 'P -1'
_symmetry_cell_setting triclinic
_symmetry_space_group_name_H-M 'P -1'
_atom_sites_solution_hydrogens geom
_atom_sites_solution_primary direct
_atom_sites_solution_secondary difmap
_audit_creation_method SHELXL-97
_cell_angle_alpha 104.450(3)
_cell_angle_beta 100.006(3)
_cell_angle_gamma 99.252(3)
_cell_formula_units_Z 2
_cell_length_a 10.467(3)
_cell_length_b 14.653(4)
_cell_length_c 15.096(4)
_cell_measurement_temperature 293(2)
_cell_measurement_theta_max 25.15
_cell_measurement_theta_min 1.43
_cell_volume 2156.8(10)
_computing_cell_refinement 'Bruker SMART APEX2'
_computing_data_collection 'Bruker SMART APEX2'
_computing_data_reduction 'Bruker SAINT'
_computing_molecular_graphics 'Ortep-3 for Windows (Farrugia, 1997)'
_computing_publication_material 'WINGX V1.80.03'
_computing_structure_refinement 'SHELXL-97 (Sheldrick, 1997)'
_computing_structure_solution 'SHELXS-97 (Sheldrick, 1990)'
_diffrn_ambient_temperature 293(2)
_diffrn_measured_fraction_theta_full 0.961
_diffrn_measured_fraction_theta_max 0.961
_diffrn_measurement_device_type 'CCD area detector'
_diffrn_measurement_method 'phi and omega scans'
_diffrn_radiation_monochromator graphite
_diffrn_radiation_source 'fine-focus sealed tube'
_diffrn_radiation_type MoK\a
_diffrn_radiation_wavelength 0.71073
_diffrn_reflns_av_R_equivalents 0.0487
_diffrn_reflns_av_sigmaI/netI 0.0880
_diffrn_reflns_limit_h_max 12
_diffrn_reflns_limit_h_min -12
_diffrn_reflns_limit_k_max 17
_diffrn_reflns_limit_k_min -14
_diffrn_reflns_limit_l_max 17
_diffrn_reflns_limit_l_min -17
_diffrn_reflns_number 14505
_diffrn_reflns_theta_full 25.15
_diffrn_reflns_theta_max 25.15
_diffrn_reflns_theta_min 1.43
_exptl_absorpt_coefficient_mu 2.764
_exptl_absorpt_correction_T_max 0.6079
_exptl_absorpt_correction_T_min 0.4043
_exptl_absorpt_correction_type empirical
_exptl_absorpt_process_details sadabs
_exptl_crystal_colour green
_exptl_crystal_density_diffrn 1.672
_exptl_crystal_density_method 'not measured'
_exptl_crystal_description square
_exptl_crystal_F_000 1081
_exptl_crystal_size_max 0.40
_exptl_crystal_size_mid 0.30
_exptl_crystal_size_min 0.20
_refine_diff_density_max 2.078
_refine_diff_density_min -3.114
_refine_diff_density_rms 0.219
_refine_ls_extinction_method none
_refine_ls_goodness_of_fit_ref 1.051
_refine_ls_hydrogen_treatment mixed
_refine_ls_matrix_type full
_refine_ls_number_parameters 552
_refine_ls_number_reflns 7419
_refine_ls_number_restraints 14
_refine_ls_restrained_S_all 1.052
_refine_ls_R_factor_all 0.0980
_refine_ls_R_factor_gt 0.0650
_refine_ls_shift/su_max 0.000
_refine_ls_shift/su_mean 0.000
_refine_ls_structure_factor_coef Fsqd
_refine_ls_weighting_details 'calc w=1/[\s^2^(Fo^2^)+(0.1419P)^2^+0.0000P] where P=(Fo^2^+2Fc^2^)/3'
_refine_ls_weighting_scheme calc
_refine_ls_wR_factor_gt 0.1870
_refine_ls_wR_factor_ref 0.2245
_reflns_number_gt 5154
_reflns_number_total 7419
_reflns_threshold_expression >2sigma(I)
_cod_data_source_file ic5b01583_si_003.cif
_cod_data_source_block 2
_cod_original_cell_volume 2156.8(11)
_cod_original_sg_symbol_H-M 'P - 1'
_cod_database_code 4346501

loop_
_symmetry_equiv_pos_as_xyz
'x, y, z'
'-x, -y, -z'

loop_
_atom_site_label
_atom_site_type_symbol
_atom_site_fract_x
_atom_site_fract_y
_atom_site_fract_z
_atom_site_U_iso_or_equiv
_atom_site_adp_type
_atom_site_occupancy
_atom_site_symmetry_multiplicity
_atom_site_calc_flag
_atom_site_refinement_flags
_atom_site_disorder_assembly
_atom_site_disorder_group
Cu1 Cu -0.18111(11) 0.15840(9) 0.74777(10) 0.0403(4) Uani 1 1 d . . .
Cu2 Cu -0.10804(12) 0.42062(10) 0.76597(11) 0.0470(4) Uani 1 1 d . A .
Dy1 Dy 0.10653(4) 0.27538(3) 0.72904(4) 0.0363(2) Uani 1 1 d D A .
C1 C -0.1908(10) 0.1829(7) 0.5658(8) 0.040(3) Uani 1 1 d . . .
C2 C -0.1292(11) 0.1616(8) 0.4884(8) 0.044(3) Uani 1 1 d . . .
H2 H -0.0375 0.1690 0.4984 0.053 Uiso 1 1 calc R . .
C3 C -0.2066(12) 0.1300(9) 0.3986(9) 0.059(3) Uani 1 1 d . . .
H3 H -0.1653 0.1176 0.3485 0.071 Uiso 1 1 calc R . .
C4 C -0.3410(13) 0.1162(10) 0.3805(10) 0.065(4) Uani 1 1 d . . .
H4 H -0.3909 0.0940 0.3191 0.078 Uiso 1 1 calc R . .
C5 C -0.4026(12) 0.1358(10) 0.4557(11) 0.067(4) Uani 1 1 d . . .
H5 H -0.4946 0.1274 0.4438 0.081 Uiso 1 1 calc R . .
C6 C -0.3305(9) 0.1676(9) 0.5482(9) 0.048(3) Uani 1 1 d . . .
C7 C -0.4041(11) 0.1786(10) 0.6191(11) 0.063(4) Uani 1 1 d . . .
H7 H -0.4922 0.1831 0.6021 0.075 Uiso 1 1 calc R . .
C8 C -0.4543(11) 0.1958(10) 0.7683(11) 0.065(4) Uani 1 1 d . . .
H8A H -0.5417 0.1930 0.7320 0.078 Uiso 1 1 calc R . .
H8B H -0.4247 0.2585 0.8144 0.078 Uiso 1 1 calc R . .
C9 C -0.4625(11) 0.1176(10) 0.8178(11) 0.065(4) Uani 1 1 d . . .
H9A H -0.4747 0.0554 0.7722 0.078 Uiso 1 1 calc R . .
H9B H -0.5391 0.1169 0.8459 0.078 Uiso 1 1 calc R . .
C10 C -0.3371(12) 0.1335(10) 0.8942(10) 0.061(4) Uani 1 1 d . . .
H10A H -0.3146 0.2000 0.9329 0.073 Uiso 1 1 calc R . .
H10B H -0.3534 0.0922 0.9340 0.073 Uiso 1 1 calc R . .
C11 C -0.1649(11) 0.0487(9) 0.8764(9) 0.050(3) Uani 1 1 d . . .
H11 H -0.2046 0.0168 0.9140 0.061 Uiso 1 1 calc R . .
C12 C -0.0469(12) 0.0222(9) 0.8558(8) 0.052(3) Uani 1 1 d . . .
C13 C -0.0064(14) -0.0525(10) 0.8873(9) 0.062(4) Uani 1 1 d . . .
H13 H -0.0622 -0.0873 0.9147 0.075 Uiso 1 1 calc R . .
C14 C 0.1134(14) -0.0761(10) 0.8790(10) 0.063(4) Uani 1 1 d . . .
H14 H 0.1369 -0.1280 0.8980 0.076 Uiso 1 1 calc R . .
C15 C 0.1977(12) -0.0226(9) 0.8426(9) 0.052(3) Uani 1 1 d . . .
H15 H 0.2810 -0.0359 0.8396 0.062 Uiso 1 1 calc R . .
C16 C 0.1604(11) 0.0505(9) 0.8104(10) 0.056(3) Uani 1 1 d . . .
H16 H 0.2192 0.0852 0.7850 0.067 Uiso 1 1 calc R . .
C17 C 0.0383(10) 0.0753(8) 0.8141(8) 0.041(3) Uani 1 1 d . . .
C18 C -0.0332(10) 0.3493(7) 0.9281(8) 0.039(3) Uani 1 1 d . A .
C19 C 0.0487(11) 0.3064(8) 0.9779(9) 0.050(3) Uani 1 1 d . . .
H19 H 0.1095 0.2766 0.9499 0.060 Uiso 1 1 calc R . .
C20 C 0.0432(14) 0.3064(9) 1.0678(10) 0.063(4) Uani 1 1 d . . .
H20 H 0.0984 0.2759 1.1002 0.076 Uiso 1 1 calc R . .
C21 C -0.0464(14) 0.3528(10) 1.1101(10) 0.067(4) Uani 1 1 d . . .
H21 H -0.0514 0.3532 1.1711 0.081 Uiso 1 1 calc R . .
C22 C -0.1230(13) 0.3954(10) 1.0647(9) 0.059(3) Uani 1 1 d . . .
H22 H -0.1796 0.4279 1.0951 0.071 Uiso 1 1 calc R . .
C23 C -0.1235(10) 0.3943(8) 0.9721(9) 0.051(3) Uani 1 1 d . . .
C24 C -0.2196(12) 0.4390(9) 0.9296(11) 0.060(4) Uani 1 1 d . A .
H24 H -0.2776 0.4630 0.9649 0.072 Uiso 1 1 calc R . .
C25A C -0.311(5) 0.515(3) 0.817(3) 0.095(8) Uiso 0.39(3) 1 d PD A 1
H25A H -0.2538 0.5783 0.8459 0.114 Uiso 0.39(3) 1 calc PR A 1
H25B H -0.3812 0.5123 0.8517 0.114 Uiso 0.39(3) 1 calc PR A 1
C26A C -0.380(4) 0.519(3) 0.7218(18) 0.074(6) Uiso 0.39(3) 1 d PD A 1
H26A H -0.3601 0.5856 0.7192 0.088 Uiso 0.39(3) 1 calc PR A 1
H26B H -0.4752 0.5003 0.7143 0.088 Uiso 0.39(3) 1 calc PR A 1
C27A C -0.3382(10) 0.4549(11) 0.6408(10) 0.071(4) Uani 0.39(3) 1 d PD A 1
H27A H -0.3802 0.3880 0.6306 0.085 Uiso 0.39(3) 1 calc PR A 1
H27B H -0.3650 0.4726 0.5836 0.085 Uiso 0.39(3) 1 calc PR A 1
C25B C -0.348(3) 0.489(2) 0.8242(17) 0.095(8) Uiso 0.61(3) 1 d PD A 2
H25C H -0.3219 0.5588 0.8442 0.114 Uiso 0.61(3) 1 calc PR A 2
H25D H -0.4124 0.4697 0.8586 0.114 Uiso 0.61(3) 1 calc PR A 2
C26B C -0.408(2) 0.456(2) 0.7239(14) 0.074(6) Uiso 0.61(3) 1 d PD A 2
H26C H -0.4760 0.4922 0.7151 0.088 Uiso 0.61(3) 1 calc PR A 2
H26D H -0.4539 0.3896 0.7122 0.088 Uiso 0.61(3) 1 calc PR A 2
C27B C -0.3382(10) 0.4549(11) 0.6408(10) 0.071(4) Uani 0.61(3) 1 d PD A 2
H27C H -0.3746 0.3941 0.5926 0.085 Uiso 0.61(3) 1 calc PR A 2
H27D H -0.3596 0.5059 0.6142 0.085 Uiso 0.61(3) 1 calc PR A 2
C28 C -0.1262(13) 0.5136(9) 0.6210(8) 0.054(3) Uani 1 1 d . A .
H28 H -0.1750 0.5332 0.5742 0.065 Uiso 1 1 calc R . .
C29 C 0.0151(12) 0.5385(9) 0.6348(9) 0.051(3) Uani 1 1 d . . .
C30 C 0.0712(16) 0.6063(9) 0.5940(10) 0.063(4) Uani 1 1 d . . .
H30 H 0.0155 0.6336 0.5582 0.076 Uiso 1 1 calc R . .
C31 C 0.2065(16) 0.6339(11) 0.6053(12) 0.076(4) Uani 1 1 d . . .
H31 H 0.2416 0.6798 0.5782 0.091 Uiso 1 1 calc R . .
C32 C 0.2874(14) 0.5939(10) 0.6559(11) 0.071(4) Uani 1 1 d . . .
H32 H 0.3788 0.6120 0.6631 0.085 Uiso 1 1 calc R . .
C33 C 0.2358(11) 0.5246(9) 0.6985(10) 0.060(4) Uani 1 1 d . . .
H33 H 0.2937 0.4991 0.7347 0.072 Uiso 1 1 calc R . .
C34 C 0.1020(11) 0.4949(8) 0.6871(8) 0.045(3) Uani 1 1 d . A .
N1 N -0.3592(8) 0.1828(7) 0.7043(8) 0.050(3) Uani 1 1 d . . .
N2 N -0.2248(8) 0.1109(7) 0.8503(7) 0.045(2) Uani 1 1 d . . .
N3 N -0.2318(10) 0.4486(9) 0.8455(10) 0.068(3) Uani 1 1 d D . .
N4 N -0.1931(8) 0.4678(8) 0.6654(8) 0.056(3) Uani 1 1 d D . .
N6 N -0.2048(9) -0.0419(7) 0.5732(8) 0.048(2) Uani 1 1 d . . .
N7 N 0.3373(9) 0.3503(8) 0.8843(7) 0.050(2) Uani 1 1 d . A .
N8 N 0.2646(10) 0.3193(7) 0.5975(8) 0.055(3) Uani 1 1 d . A .
O1 O -0.1168(6) 0.2145(5) 0.6532(5) 0.0405(18) Uani 1 1 d . . .
O2 O 0.0042(6) 0.1485(5) 0.7830(5) 0.0382(17) Uani 1 1 d . . .
O3 O -0.0282(7) 0.3444(5) 0.8396(5) 0.0419(18) Uani 1 1 d . . .
O4 O 0.0525(6) 0.4240(5) 0.7212(6) 0.0428(18) Uani 1 1 d . . .
O5 O -0.2546(8) -0.0037(6) 0.6380(7) 0.062(2) Uani 1 1 d . . .
O6 O -0.2774(8) -0.0989(7) 0.5000(7) 0.073(3) Uani 1 1 d . . .
O7 O -0.0832(7) -0.0237(7) 0.5812(7) 0.065(3) Uani 1 1 d . . .
O8 O 0.2886(7) 0.2611(6) 0.8462(6) 0.0477(19) Uani 1 1 d . . .
O9 O 0.4407(9) 0.3802(8) 0.9443(8) 0.094(4) Uani 1 1 d . . .
O10 O 0.2687(8) 0.4069(6) 0.8585(6) 0.061(2) Uani 1 1 d . . .
O11 O 0.3129(7) 0.3111(7) 0.6786(6) 0.057(2) Uani 1 1 d . . .
O12 O 0.3373(10) 0.3400(8) 0.5470(8) 0.087(3) Uani 1 1 d . . .
O13 O 0.1417(7) 0.3050(6) 0.5747(6) 0.055(2) Uani 1 1 d . . .
O14 O 0.1322(7) 0.1299(5) 0.6336(6) 0.0459(19) Uani 1 1 d D . .
C1S C -0.158(2) -0.2093(18) 0.6723(18) 0.055(6) Uiso 0.50 1 d PD . .
H11S H -0.1127 -0.2589 0.6486 0.083 Uiso 0.50 1 calc PR . .
H12S H -0.0970 -0.1584 0.7215 0.083 Uiso 0.50 1 calc PR . .
H13S H -0.1929 -0.1841 0.6225 0.083 Uiso 0.50 1 calc PR . .
O1S O -0.268(3) -0.250(2) 0.710(2) 0.119(9) Uiso 0.50 1 d PD . .
H1S H -0.2722 -0.3081 0.7009 0.179 Uiso 0.50 1 calc PR . .
O2S O -0.488(3) -0.135(3) 0.901(3) 0.154(12) Uiso 0.50 1 d PD . .
C2S C -0.476(6) -0.227(3) 0.917(4) 0.18(2) Uiso 0.50 1 d PD . .
H2S1 H -0.3933 -0.2411 0.9043 0.269 Uiso 0.50 1 calc PR . .
H2S2 H -0.5482 -0.2762 0.8762 0.269 Uiso 0.50 1 calc PR . .
H2S3 H -0.4769 -0.2235 0.9812 0.269 Uiso 0.50 1 calc PR . .
H141 H 0.12(3) 0.072(3) 0.635(12) 0.269 Uiso 1 1 d D . .
H142 H 0.206(16) 0.146(15) 0.62(2) 0.269 Uiso 1 1 d D . .

loop_
_atom_site_aniso_label
_atom_site_aniso_U_11
_atom_site_aniso_U_22
_atom_site_aniso_U_33
_atom_site_aniso_U_23
_atom_site_aniso_U_13
_atom_site_aniso_U_12
Cu1 0.0255(6) 0.0418(8) 0.0505(9) 0.0088(7) 0.0070(6) 0.0070(5)
Cu2 0.0314(7) 0.0495(9) 0.0624(10) 0.0160(7) 0.0102(6) 0.0152(6)
Dy1 0.0233(3) 0.0362(3) 0.0459(4) 0.0079(2) 0.0040(2) 0.0063(2)
C1 0.036(5) 0.032(6) 0.048(7) 0.008(5) 0.005(5) 0.007(4)
C2 0.043(6) 0.044(7) 0.043(7) 0.004(5) 0.009(5) 0.015(5)
C3 0.057(7) 0.061(8) 0.047(8) 0.000(7) 0.008(6) 0.005(6)
C4 0.054(8) 0.070(9) 0.051(8) 0.008(7) -0.008(6) -0.001(7)
C5 0.033(6) 0.074(9) 0.080(10) 0.022(8) -0.012(6) -0.005(6)
C6 0.021(5) 0.063(8) 0.057(8) 0.017(6) 0.001(5) 0.007(5)
C7 0.025(5) 0.072(9) 0.082(11) 0.018(8) 0.001(6) 0.002(5)
C8 0.036(6) 0.066(9) 0.108(12) 0.030(9) 0.031(7) 0.029(6)
C9 0.038(6) 0.061(9) 0.092(11) 0.005(8) 0.024(7) 0.012(6)
C10 0.052(7) 0.071(9) 0.076(10) 0.030(8) 0.037(7) 0.021(6)
C11 0.043(6) 0.050(7) 0.059(8) 0.017(6) 0.016(6) 0.005(5)
C12 0.054(7) 0.051(7) 0.042(7) 0.010(6) -0.004(6) 0.004(6)
C13 0.071(9) 0.063(9) 0.055(8) 0.021(7) 0.008(7) 0.019(7)
C14 0.080(9) 0.052(8) 0.062(9) 0.027(7) 0.000(7) 0.024(7)
C15 0.053(7) 0.054(7) 0.049(7) 0.010(6) 0.004(6) 0.028(6)
C16 0.042(6) 0.056(8) 0.071(9) 0.019(7) 0.007(6) 0.016(6)
C17 0.042(6) 0.037(6) 0.035(6) 0.000(5) 0.003(5) 0.004(5)
C18 0.038(5) 0.028(5) 0.040(7) -0.001(5) 0.005(5) -0.003(4)
C19 0.052(7) 0.045(7) 0.047(8) 0.009(6) 0.008(6) 0.006(5)
C20 0.080(9) 0.047(8) 0.053(9) 0.004(7) 0.006(7) 0.010(7)
C21 0.082(10) 0.066(9) 0.053(8) 0.008(7) 0.022(7) 0.022(8)
C22 0.063(8) 0.056(8) 0.052(8) 0.007(7) 0.021(7) 0.002(6)
C23 0.036(6) 0.036(6) 0.068(9) 0.007(6) 0.011(6) -0.014(5)
C24 0.045(7) 0.052(8) 0.086(11) 0.017(8) 0.029(7) 0.011(6)
C27A 0.050(7) 0.084(10) 0.071(10) 0.007(8) -0.002(7) 0.031(7)
C27B 0.050(7) 0.084(10) 0.071(10) 0.007(8) -0.002(7) 0.031(7)
C28 0.066(8) 0.058(8) 0.036(7) -0.002(6) 0.003(6) 0.040(7)
C29 0.054(7) 0.042(7) 0.061(8) 0.014(6) 0.012(6) 0.026(6)
C30 0.095(11) 0.042(7) 0.059(9) 0.014(7) 0.021(8) 0.033(7)
C31 0.083(11) 0.055(9) 0.100(13) 0.035(9) 0.031(9) 0.011(8)
C32 0.062(8) 0.062(9) 0.091(11) 0.025(9) 0.019(8) 0.015(7)
C33 0.042(6) 0.058(8) 0.080(10) 0.032(8) 0.006(6) -0.003(6)
C34 0.047(6) 0.041(6) 0.050(7) 0.014(6) 0.011(5) 0.021(5)
N1 0.026(4) 0.049(6) 0.073(8) 0.008(5) 0.016(5) 0.013(4)
N2 0.039(5) 0.047(6) 0.048(6) 0.006(5) 0.016(4) 0.013(4)
N3 0.053(6) 0.077(8) 0.094(10) 0.037(7) 0.031(6) 0.040(6)
N4 0.038(5) 0.064(7) 0.063(7) 0.017(6) 0.006(5) 0.014(5)
N6 0.035(5) 0.047(6) 0.066(7) 0.020(6) 0.016(5) 0.009(4)
N7 0.034(5) 0.055(6) 0.054(6) 0.007(5) 0.002(4) 0.008(5)
N8 0.046(6) 0.055(7) 0.056(7) 0.008(6) 0.016(5) -0.002(5)
O1 0.025(3) 0.041(4) 0.041(4) -0.002(4) -0.006(3) 0.002(3)
O2 0.028(3) 0.037(4) 0.051(5) 0.015(4) 0.004(3) 0.010(3)
O3 0.044(4) 0.038(4) 0.045(5) 0.005(4) 0.014(3) 0.020(3)
O4 0.033(4) 0.042(4) 0.061(5) 0.020(4) 0.017(3) 0.014(3)
O5 0.056(5) 0.055(5) 0.065(6) 0.002(5) 0.019(5) 0.003(4)
O6 0.044(5) 0.076(6) 0.066(6) -0.019(5) 0.000(4) -0.004(4)
O7 0.031(4) 0.067(6) 0.084(7) 0.005(5) 0.010(4) 0.003(4)
O8 0.043(4) 0.045(5) 0.051(5) 0.013(4) 0.005(4) 0.004(4)
O9 0.056(6) 0.091(8) 0.098(8) 0.008(7) -0.033(6) -0.005(5)
O10 0.053(5) 0.057(5) 0.062(6) 0.008(5) 0.001(4) 0.007(4)
O11 0.040(4) 0.076(6) 0.050(5) 0.013(5) 0.011(4) 0.005(4)
O12 0.066(6) 0.110(9) 0.082(7) 0.037(7) 0.028(6) -0.015(6)
O13 0.042(4) 0.063(5) 0.056(5) 0.017(5) 0.004(4) 0.008(4)
O14 0.039(4) 0.043(4) 0.048(5) 0.000(4) 0.010(3) 0.010(3)

loop_
_atom_type_symbol
_atom_type_description
_atom_type_scat_dispersion_real
_atom_type_scat_dispersion_imag
_atom_type_scat_source
C C 0.0033 0.0016 'International Tables Vol C Tables 4.2.6.8 and 6.1.1.4'
H H 0.0000 0.0000 'International Tables Vol C Tables 4.2.6.8 and 6.1.1.4'
N N 0.0061 0.0033 'International Tables Vol C Tables 4.2.6.8 and 6.1.1.4'
O O 0.0106 0.0060 'International Tables Vol C Tables 4.2.6.8 and 6.1.1.4'
Cu Cu 0.3201 1.2651 'International Tables Vol C Tables 4.2.6.8 and 6.1.1.4'
Dy Dy -0.1892 4.4098 'International Tables Vol C Tables 4.2.6.8 and 6.1.1.4'

loop_
_geom_angle_atom_site_label_1
_geom_angle_atom_site_label_2
_geom_angle_atom_site_label_3
_geom_angle
N2 Cu1 O2 91.3(3)
N2 Cu1 O1 173.4(3)
O2 Cu1 O1 83.4(3)
N2 Cu1 N1 95.9(4)
O2 Cu1 N1 172.0(4)
O1 Cu1 N1 89.1(4)
N2 Cu1 Dy1 129.5(3)
O2 Cu1 Dy1 45.4(2)
O1 Cu1 Dy1 44.05(17)
N1 Cu1 Dy1 126.6(3)
O4 Cu2 N3 161.4(5)
O4 Cu2 O3 82.8(3)
N3 Cu2 O3 93.0(4)
O4 Cu2 N4 92.2(4)
N3 Cu2 N4 95.9(5)
O3 Cu2 N4 165.3(4)
O4 Cu2 Dy1 43.3(2)
N3 Cu2 Dy1 139.5(3)
O3 Cu2 Dy1 47.5(2)
N4 Cu2 Dy1 121.0(3)
O1 Dy1 O14 82.6(2)
O1 Dy1 O4 82.9(2)
O14 Dy1 O4 141.5(3)
O1 Dy1 O2 67.3(2)
O14 Dy1 O2 72.5(3)
O4 Dy1 O2 132.0(2)
O1 Dy1 O11 135.2(3)
O14 Dy1 O11 73.3(3)
O4 Dy1 O11 93.0(3)
O2 Dy1 O11 134.6(3)
O1 Dy1 O8 145.0(3)
O14 Dy1 O8 86.7(3)
O4 Dy1 O8 123.6(3)
O2 Dy1 O8 77.6(2)
O11 Dy1 O8 71.4(3)
O1 Dy1 O3 72.8(2)
O14 Dy1 O3 142.7(3)
O4 Dy1 O3 63.3(2)
O2 Dy1 O3 72.2(2)
O11 Dy1 O3 143.1(3)
O8 Dy1 O3 97.4(3)
O1 Dy1 O10 145.4(3)
O14 Dy1 O10 131.5(3)
O4 Dy1 O10 72.3(3)
O2 Dy1 O10 112.9(3)
O11 Dy1 O10 71.2(3)
O8 Dy1 O10 51.3(3)
O3 Dy1 O10 74.6(3)
O1 Dy1 O13 86.5(3)
O14 Dy1 O13 72.9(3)
O4 Dy1 O13 70.8(3)
O2 Dy1 O13 138.7(3)
O11 Dy1 O13 50.8(3)
O8 Dy1 O13 121.9(3)
O3 Dy1 O13 131.3(3)
O10 Dy1 O13 106.8(3)
O1 Dy1 N7 157.8(3)
O14 Dy1 N7 108.5(3)
O4 Dy1 N7 98.0(3)
O2 Dy1 N7 97.1(3)
O11 Dy1 N7 66.9(3)
O8 Dy1 N7 25.6(3)
O3 Dy1 N7 87.7(3)
O10 Dy1 N7 25.8(3)
O13 Dy1 N7 114.9(3)
O1 Dy1 N8 110.8(3)
O14 Dy1 N8 71.6(3)
O4 Dy1 N8 80.7(3)
O2 Dy1 N8 144.0(3)
O11 Dy1 N8 25.7(3)
O8 Dy1 N8 97.0(3)
O3 Dy1 N8 143.4(3)
O10 Dy1 N8 88.9(3)
O13 Dy1 N8 25.1(3)
N7 Dy1 N8 91.1(3)
O1 Dy1 Cu1 36.01(19)
O14 Dy1 Cu1 88.16(18)
O4 Dy1 Cu1 100.33(17)
O2 Dy1 Cu1 35.77(15)
O11 Dy1 Cu1 161.3(2)
O8 Dy1 Cu1 110.68(18)
O3 Dy1 Cu1 55.59(17)
O10 Dy1 Cu1 125.4(2)
O13 Dy1 Cu1 121.91(17)
N7 Dy1 Cu1 123.2(2)
N8 Dy1 Cu1 144.7(2)
O1 C1 C6 121.1(10)
O1 C1 C2 120.1(9)
C6 C1 C2 118.8(10)
C3 C2 C1 119.4(11)
C4 C3 C2 122.5(13)
C3 C4 C5 118.6(12)
C6 C5 C4 121.8(11)
C5 C6 C1 118.8(12)
C5 C6 C7 117.0(10)
C1 C6 C7 124.2(11)
N1 C7 C6 125.1(11)
N1 C8 C9 110.4(10)
C8 C9 C10 111.8(11)
N2 C10 C9 109.9(11)
N2 C11 C12 128.9(12)
C13 C12 C11 118.0(13)
C13 C12 C17 119.1(12)
C11 C12 C17 122.5(11)
C14 C13 C12 121.8(14)
C15 C14 C13 119.2(12)
C16 C15 C14 120.3(12)
C15 C16 C17 122.8(13)
O2 C17 C16 121.8(11)
O2 C17 C12 121.4(10)
C16 C17 C12 116.7(11)
O3 C18 C19 119.7(10)
O3 C18 C23 122.2(10)
C19 C18 C23 118.1(12)
C20 C19 C18 121.6(13)
C19 C20 C21 118.9(13)
C22 C21 C20 120.3(14)
C21 C22 C23 122.5(14)
C22 C23 C18 118.5(12)
C22 C23 C24 115.9(12)
C18 C23 C24 125.6(13)
N3 C24 C23 124.9(12)
N3 C25A C26A 132(3)
C25A C26A C27A 113(3)
N4 C27A C26A 107.9(17)
N3 C25B C26B 111(2)
C25B C26B C27B 128(2)
N4 C27B C26B 114.9(13)
N4 C28 C29 127.7(11)
C30 C29 C28 119.2(11)
C30 C29 C34 118.3(12)
C28 C29 C34 122.5(12)
C31 C30 C29 121.9(13)
C32 C31 C30 119.3(14)
C31 C32 C33 121.1(14)
C34 C33 C32 120.7(12)
O4 C34 C33 120.9(10)
O4 C34 C29 120.5(10)
C33 C34 C29 118.6(11)
C7 N1 C8 116.3(10)
C7 N1 Cu1 122.1(9)
C8 N1 Cu1 121.2(8)
C11 N2 C10 116.6(11)
C11 N2 Cu1 119.8(8)
C10 N2 Cu1 123.2(8)
C24 N3 C25B 108.8(15)
C24 N3 C25A 120(2)
C24 N3 Cu2 124.8(8)
C25B N3 Cu2 126.3(14)
C25A N3 Cu2 112(2)
C28 N4 C27B 117.3(11)
C28 N4 C27A 117.3(11)
C28 N4 Cu2 122.1(8)
C27B N4 Cu2 120.6(9)
C27A N4 Cu2 120.6(9)
O7 N6 O6 119.7(11)
O7 N6 O5 120.4(10)
O6 N6 O5 119.9(9)
O9 N7 O8 122.6(10)
O9 N7 O10 121.9(11)
O8 N7 O10 115.5(9)
O9 N7 Dy1 174.7(10)
O8 N7 Dy1 56.3(5)
O10 N7 Dy1 59.8(5)
O12 N8 O13 123.2(11)
O12 N8 O11 120.9(10)
O13 N8 O11 115.9(10)
O12 N8 Dy1 176.1(8)
O13 N8 Dy1 60.5(6)
O11 N8 Dy1 55.4(5)
C1 O1 Cu1 117.2(6)
C1 O1 Dy1 138.4(7)
Cu1 O1 Dy1 99.9(3)
C17 O2 Cu1 122.3(6)
C17 O2 Dy1 138.1(6)
Cu1 O2 Dy1 98.8(3)
C18 O3 Cu2 125.8(7)
C18 O3 Dy1 135.7(6)
Cu2 O3 Dy1 97.4(3)
C34 O4 Cu2 122.4(6)
C34 O4 Dy1 134.3(6)
Cu2 O4 Dy1 102.9(3)
N7 O8 Dy1 98.1(6)
N7 O10 Dy1 94.4(6)
N8 O11 Dy1 98.8(6)
N8 O13 Dy1 94.4(7)

loop_
_geom_bond_atom_site_label_1
_geom_bond_atom_site_label_2
_geom_bond_distance
Cu1 N2 1.942(10)
Cu1 O2 1.959(6)
Cu1 O1 1.976(8)
Cu1 N1 1.984(9)
Cu1 Dy1 3.3107(15)
Cu2 O4 1.915(7)
Cu2 N3 1.937(11)
Cu2 O3 1.944(7)
Cu2 N4 1.957(11)
Cu2 Dy1 3.3562(15)
Dy1 O1 2.337(6)
Dy1 O14 2.341(7)
Dy1 O4 2.361(7)
Dy1 O2 2.385(7)
Dy1 O11 2.434(8)
Dy1 O8 2.439(7)
Dy1 O3 2.496(7)
Dy1 O10 2.517(8)
Dy1 O13 2.550(9)
Dy1 N7 2.903(9)
Dy1 N8 2.921(11)
C1 O1 1.335(12)
C1 C6 1.411(13)
C1 C2 1.421(16)
C2 C3 1.375(16)
C3 C4 1.357(17)
C4 C5 1.39(2)
C5 C6 1.389(17)
C6 C7 1.417(18)
C7 N1 1.273(16)
C8 N1 1.505(15)
C8 C9 1.514(19)
C9 C10 1.533(18)
C10 N2 1.489(14)
C11 N2 1.287(15)
C11 C12 1.415(17)
C12 C13 1.393(17)
C12 C17 1.419(16)
C13 C14 1.372(19)
C14 C15 1.362(19)
C15 C16 1.364(17)
C16 C17 1.391(16)
C17 O2 1.347(13)
C18 O3 1.330(13)
C18 C19 1.371(16)
C18 C23 1.405(16)
C19 C20 1.369(18)
C20 C21 1.396(19)
C21 C22 1.299(19)
C22 C23 1.392(18)
C23 C24 1.431(18)
C24 N3 1.299(18)
C25A N3 1.470(19)
C25A C26A 1.517(19)
C26A C27A 1.523(19)
C27A N4 1.469(10)
C25B N3 1.455(17)
C25B C26B 1.458(18)
C26B C27B 1.553(17)
C27B N4 1.469(10)
C28 N4 1.275(16)
C28 C29 1.430(17)
C29 C30 1.398(18)
C29 C34 1.431(15)
C30 C31 1.38(2)
C31 C32 1.34(2)
C32 C33 1.416(18)
C33 C34 1.365(16)
C34 O4 1.342(13)
N6 O7 1.236(11)
N6 O6 1.241(13)
N6 O5 1.240(13)
N7 O9 1.221(12)
N7 O8 1.268(12)
N7 O10 1.269(12)
N8 O12 1.222(13)
N8 O13 1.242(12)
N8 O11 1.284(13)
C1S O1S 1.472(18)
O2S C2S 1.45(2)
